data_4303119
loop_
_publ_author_name
'Sharonna Greenberg'
'Douglas W. Stephan'

_publ_section_title
;
Phosphines Bearing Alkyne Substituents: Synthesis and Hydrophosphination
Polymerization
;
_journal_name_full 'Inorganic Chemistry'
_journal_page_first 8623
_journal_page_last 8631
_journal_paper_doi 10.1021/ic9012284
_journal_volume 48
_journal_year 2009
_chemical_formula_sum 'C20 H23 P'
_chemical_formula_weight 294.35
_space_group_IT_number 14
_symmetry_cell_setting monoclinic
_symmetry_space_group_name_Hall '-P 2ybc'
_symmetry_space_group_name_H-M 'P 1 21/c 1'
_atom_sites_solution_hydrogens geom
_atom_sites_solution_primary direct
_atom_sites_solution_secondary difmap
_audit_creation_method SHELXL-97
_cell_angle_alpha 90.00
_cell_angle_beta 103.084(2)
_cell_angle_gamma 90.00
_cell_formula_units_Z 4
_cell_length_a 12.8438(18)
_cell_length_b 10.7033(15)
_cell_length_c 13.4456(19)
_cell_measurement_temperature 296(2)
_cell_measurement_theta_max 25.0
_cell_measurement_theta_min 2.0
_cell_volume 1800.4(4)
_computing_cell_refinement 'Bruker XSCANS'
_computing_data_collection 'Bruker XSCANS'
_computing_data_reduction 'Bruker SHELXTL'
_computing_molecular_graphics 'Bruker SHELXTL'
_computing_publication_material 'Bruker SHELXTL'
_computing_structure_refinement 'SHELXL-97 (Sheldrick, 1997)'
_computing_structure_solution 'SHELXS-97 (Sheldrick, 1990)'
_diffrn_ambient_temperature 296(2)
_diffrn_measured_fraction_theta_full 0.999
_diffrn_measured_fraction_theta_max 0.999
_diffrn_radiation_monochromator graphite
_diffrn_radiation_source 'fine-focus sealed tube'
_diffrn_radiation_type MoK\a
_diffrn_radiation_wavelength 0.71073
_diffrn_reflns_av_R_equivalents 0.0236
_diffrn_reflns_av_sigmaI/netI 0.0167
_diffrn_reflns_limit_h_max 15
_diffrn_reflns_limit_h_min -15
_diffrn_reflns_limit_k_max 12
_diffrn_reflns_limit_k_min -12
_diffrn_reflns_limit_l_max 15
_diffrn_reflns_limit_l_min -15
_diffrn_reflns_number 16748
_diffrn_reflns_theta_full 25.00
_diffrn_reflns_theta_max 25.00
_diffrn_reflns_theta_min 1.63
_exptl_absorpt_coefficient_mu 0.145
_exptl_absorpt_correction_T_max 1.00000
_exptl_absorpt_correction_T_min 0.864805
_exptl_absorpt_correction_type multi-scan
_exptl_crystal_colour colorless
_exptl_crystal_density_diffrn 1.086
_exptl_crystal_density_method 'not measured'
_exptl_crystal_description blocks
_exptl_crystal_F_000 632
_exptl_crystal_size_max 0.20
_exptl_crystal_size_mid 0.18
_exptl_crystal_size_min 0.15
_refine_diff_density_max 0.200
_refine_diff_density_min -0.335
_refine_diff_density_rms 0.042
_refine_ls_extinction_method none
_refine_ls_goodness_of_fit_ref 1.032
_refine_ls_hydrogen_treatment mixed
_refine_ls_matrix_type full
_refine_ls_number_parameters 198
_refine_ls_number_reflns 3177
_refine_ls_number_restraints 0
_refine_ls_restrained_S_all 1.032
_refine_ls_R_factor_all 0.0722
_refine_ls_R_factor_gt 0.0523
_refine_ls_shift/su_max 0.000
_refine_ls_shift/su_mean 0.000
_refine_ls_structure_factor_coef Fsqd
_refine_ls_weighting_details 'calc w=1/[\s^2^(Fo^2^)+(0.0727P)^2^+0.7005P] where P=(Fo^2^+2Fc^2^)/3'
_refine_ls_weighting_scheme calc
_refine_ls_wR_factor_gt 0.1388
_refine_ls_wR_factor_ref 0.1610
_reflns_number_gt 2355
_reflns_number_total 3177
_reflns_threshold_expression >2sigma(I)
_cod_data_source_file ic9012284_si_002_6.cif
_cod_data_source_block PhCCC6H2(iPr)2PH2
_cod_database_code 4303119

loop_
_symmetry_equiv_pos_as_xyz
'x, y, z'
'-x, y+1/2, -z+1/2'
'-x, -y, -z'
'x, -y-1/2, z-1/2'

loop_
_atom_site_label
_atom_site_type_symbol
_atom_site_fract_x
_atom_site_fract_y
_atom_site_fract_z
_atom_site_U_iso_or_equiv
_atom_site_adp_type
_atom_site_occupancy
_atom_site_symmetry_multiplicity
_atom_site_calc_flag
_atom_site_refinement_flags
_atom_site_disorder_assembly
_atom_site_disorder_group
P1 P 0.45713(8) 0.15556(9) 0.02862(7) 0.1001(4) Uani 1 1 d . . .
C5 C 0.40054(18) 0.4395(2) 0.21450(16) 0.0619(6) Uani 1 1 d . . .
H5A H 0.4404 0.5001 0.2559 0.074 Uiso 1 1 calc R . .
C3 C 0.23323(18) 0.3409(2) 0.14789(17) 0.0627(6) Uani 1 1 d . . .
H3A H 0.1602 0.3353 0.1441 0.075 Uiso 1 1 calc R . .
C8 C 0.20346(17) 0.6075(2) 0.29959(16) 0.0573(5) Uani 1 1 d . . .
C9 C 0.16422(16) 0.7116(2) 0.34734(16) 0.0557(5) Uani 1 1 d . . .
C1 C 0.39151(18) 0.2660(2) 0.09944(16) 0.0598(6) Uani 1 1 d . . .
C7 C 0.24062(17) 0.5257(2) 0.25841(16) 0.0584(5) Uani 1 1 d . . .
C4 C 0.29168(17) 0.4343(2) 0.20667(15) 0.0557(5) Uani 1 1 d . . .
C6 C 0.45227(17) 0.3568(2) 0.16248(16) 0.0594(5) Uani 1 1 d . . .
C2 C 0.28109(18) 0.2557(2) 0.09454(17) 0.0634(6) Uani 1 1 d . . .
C14 C 0.09434(19) 0.7962(3) 0.2908(2) 0.0782(7) Uani 1 1 d . . .
H14A H 0.0681 0.7830 0.2212 0.094 Uiso 1 1 calc R . .
C18 C 0.57370(19) 0.3673(3) 0.1792(2) 0.0770(7) Uani 1 1 d . . .
H18A H 0.5975 0.3005 0.1397 0.092 Uiso 1 1 calc R . .
C10 C 0.2008(2) 0.7315(3) 0.45120(19) 0.0801(7) Uani 1 1 d . . .
H10A H 0.2475 0.6746 0.4904 0.096 Uiso 1 1 calc R . .
C13 C 0.0630(2) 0.9005(3) 0.3371(3) 0.1024(11) Uani 1 1 d . . .
H13A H 0.0159 0.9577 0.2988 0.123 Uiso 1 1 calc R . .
C15 C 0.2110(2) 0.1554(3) 0.0317(3) 0.1000(11) Uani 1 1 d . . .
H15A H 0.2586 0.0890 0.0184 0.120 Uiso 1 1 calc R . .
C12 C 0.1017(3) 0.9191(3) 0.4395(4) 0.1120(13) Uani 1 1 d . . .
H12A H 0.0819 0.9902 0.4704 0.134 Uiso 1 1 calc R . .
C20 C 0.6275(2) 0.3468(3) 0.2901(2) 0.1008(10) Uani 1 1 d . . .
H20A H 0.6047 0.2682 0.3125 0.151 Uiso 1 1 calc R . .
H20B H 0.6082 0.4130 0.3307 0.151 Uiso 1 1 calc R . .
H20C H 0.7036 0.3460 0.2978 0.151 Uiso 1 1 calc R . .
C11 C 0.1685(3) 0.8348(3) 0.4962(3) 0.1113(12) Uani 1 1 d . . .
H11A H 0.1926 0.8471 0.5661 0.134 Uiso 1 1 calc R . .
C19 C 0.6077(3) 0.4894(4) 0.1412(3) 0.1386(16) Uani 1 1 d . . .
H19A H 0.5731 0.4999 0.0706 0.208 Uiso 1 1 calc R . .
H19B H 0.6838 0.4894 0.1485 0.208 Uiso 1 1 calc R . .
H19C H 0.5879 0.5567 0.1803 0.208 Uiso 1 1 calc R . .
C17 C 0.1332(3) 0.0961(4) 0.0890(4) 0.1538(19) Uani 1 1 d . . .
H17A H 0.0917 0.0332 0.0470 0.231 Uiso 1 1 calc R . .
H17B H 0.0865 0.1593 0.1050 0.231 Uiso 1 1 calc R . .
H17C H 0.1728 0.0587 0.1510 0.231 Uiso 1 1 calc R . .
C16 C 0.1544(4) 0.2082(4) -0.0706(3) 0.173(2) Uani 1 1 d . . .
H16A H 0.2062 0.2423 -0.1046 0.259 Uiso 1 1 calc R . .
H16B H 0.1061 0.2728 -0.0604 0.259 Uiso 1 1 calc R . .
H16C H 0.1152 0.1429 -0.1117 0.259 Uiso 1 1 calc R . .
H2 H 0.520(3) 0.224(4) -0.002(3) 0.145(13) Uiso 1 1 d . . .
H1 H 0.391(3) 0.160(3) -0.063(3) 0.151(13) Uiso 1 1 d . . .

loop_
_atom_site_aniso_label
_atom_site_aniso_U_11
_atom_site_aniso_U_22
_atom_site_aniso_U_33
_atom_site_aniso_U_23
_atom_site_aniso_U_13
_atom_site_aniso_U_12
P1 0.0988(6) 0.1066(7) 0.0918(6) -0.0371(5) 0.0151(5) 0.0391(5)
C5 0.0606(13) 0.0665(14) 0.0573(12) -0.0144(11) 0.0105(10) -0.0001(11)
C3 0.0545(12) 0.0574(13) 0.0727(14) -0.0087(11) 0.0067(10) 0.0085(10)
C8 0.0519(12) 0.0619(13) 0.0585(12) -0.0085(10) 0.0131(10) -0.0013(10)
C9 0.0476(11) 0.0580(12) 0.0652(13) -0.0113(10) 0.0208(10) -0.0037(10)
C1 0.0679(14) 0.0575(13) 0.0512(11) -0.0052(10) 0.0079(10) 0.0173(10)
C7 0.0558(12) 0.0612(13) 0.0575(12) -0.0079(10) 0.0111(10) 0.0020(10)
C4 0.0573(12) 0.0569(12) 0.0519(11) -0.0071(10) 0.0102(9) 0.0087(10)
C6 0.0568(12) 0.0679(14) 0.0536(12) -0.0049(10) 0.0125(10) 0.0086(10)
C2 0.0601(13) 0.0559(12) 0.0670(14) -0.0121(10) -0.0007(10) 0.0125(10)
C14 0.0595(14) 0.0817(17) 0.0928(18) -0.0092(14) 0.0159(13) 0.0123(13)
C18 0.0594(14) 0.0989(19) 0.0756(16) -0.0181(14) 0.0213(12) 0.0046(13)
C10 0.0946(19) 0.0806(17) 0.0668(15) -0.0147(13) 0.0217(14) 0.0000(14)
C13 0.0705(18) 0.0775(19) 0.167(3) -0.004(2) 0.044(2) 0.0160(15)
C15 0.0737(18) 0.0771(18) 0.131(3) -0.0500(18) -0.0136(17) 0.0204(15)
C12 0.115(3) 0.078(2) 0.169(4) -0.047(2) 0.085(3) -0.0079(19)
C20 0.0612(16) 0.137(3) 0.098(2) 0.002(2) 0.0062(15) 0.0199(17)
C11 0.142(3) 0.104(3) 0.099(2) -0.047(2) 0.051(2) -0.011(2)
C19 0.077(2) 0.187(4) 0.148(3) 0.061(3) 0.019(2) -0.024(2)
C17 0.087(2) 0.107(3) 0.264(6) -0.069(3) 0.034(3) -0.030(2)
C16 0.176(4) 0.148(3) 0.139(3) -0.083(3) -0.079(3) 0.061(3)

loop_
_atom_type_symbol
_atom_type_description
_atom_type_scat_dispersion_real
_atom_type_scat_dispersion_imag
_atom_type_scat_source
C C 0.0033 0.0016 'International Tables Vol C Tables 4.2.6.8 and 6.1.1.4'
H H 0.0000 0.0000 'International Tables Vol C Tables 4.2.6.8 and 6.1.1.4'
P P 0.1023 0.0942 'International Tables Vol C Tables 4.2.6.8 and 6.1.1.4'

loop_
_geom_angle_atom_site_label_1
_geom_angle_atom_site_label_2
_geom_angle_atom_site_label_3
_geom_angle
_geom_angle_site_symmetry_1
_geom_angle_site_symmetry_3
_geom_angle_publ_flag
C4 C5 C6 121.9(2) . . ?
C4 C3 C2 121.5(2) . . ?
C7 C8 C9 176.0(2) . . ?
C14 C9 C10 119.1(2) . . ?
C14 C9 C8 121.0(2) . . ?
C10 C9 C8 119.8(2) . . ?
C6 C1 C2 119.85(19) . . ?
C6 C1 P1 120.03(17) . . ?
C2 C1 P1 120.05(17) . . ?
C8 C7 C4 175.3(2) . . ?
C5 C4 C3 118.81(19) . . ?
C5 C4 C7 119.98(19) . . ?
C3 C4 C7 121.2(2) . . ?
C5 C6 C1 118.8(2) . . ?
C5 C6 C18 117.9(2) . . ?
C1 C6 C18 123.3(2) . . ?
C3 C2 C1 119.0(2) . . ?
C3 C2 C15 118.3(2) . . ?
C1 C2 C15 122.8(2) . . ?
C9 C14 C13 120.1(3) . . ?
C19 C18 C20 111.1(3) . . ?
C19 C18 C6 112.3(2) . . ?
C20 C18 C6 111.0(2) . . ?
C11 C10 C9 120.1(3) . . ?
C12 C13 C14 119.7(3) . . ?
C16 C15 C2 110.0(3) . . ?
C16 C15 C17 112.3(3) . . ?
C2 C15 C17 112.5(3) . . ?
C11 C12 C13 120.6(3) . . ?
C12 C11 C10 120.4(3) . . ?

loop_
_geom_bond_atom_site_label_1
_geom_bond_atom_site_label_2
_geom_bond_distance
_geom_bond_site_symmetry_2
_geom_bond_publ_flag
P1 C1 1.838(2) . ?
C5 C4 1.379(3) . ?
C5 C6 1.387(3) . ?
C3 C4 1.385(3) . ?
C3 C2 1.387(3) . ?
C8 C7 1.192(3) . ?
C8 C9 1.433(3) . ?
C9 C14 1.376(3) . ?
C9 C10 1.385(3) . ?
C1 C6 1.405(3) . ?
C1 C2 1.409(3) . ?
C7 C4 1.442(3) . ?
C6 C18 1.529(3) . ?
C2 C15 1.528(3) . ?
C14 C13 1.382(4) . ?
C18 C19 1.503(4) . ?
C18 C20 1.511(4) . ?
C10 C11 1.368(4) . ?
C13 C12 1.368(5) . ?
C15 C16 1.511(5) . ?
C15 C17 1.530(5) . ?
C12 C11 1.356(5) . ?

loop_
_cod_related_entry_id
_cod_related_entry_database
_cod_related_entry_code
1 ChemSpider 30653097
